data_7712491
loop_
_publ_author_name
'Dissanayake, Deepamali'
'Forsyth, Craig M.'
'Vidovic, Dragoslav'

_publ_section_title
;
 Synthesis, Characterisation and Reactivity studies of Chiral
 \b-Diketiminate-like Supported Aluminium Lewis Acid Complexes Towards
 Difficult Diels Alder Cycloadditions
;
_journal_name_full 'Dalton Transactions'
_journal_paper_doi 10.1039/D3DT00206C
_journal_year 2023
_chemical_formula_moiety 'C18 H19 Al Cl2 N2 O'
_chemical_formula_sum 'C18 H19 Al Cl2 N2 O'
_chemical_formula_weight 377.23
_space_group_crystal_system triclinic
_space_group_IT_number 1
_space_group_name_Hall 'P 1'
_space_group_name_H-M_alt 'P 1'
_atom_sites_solution_hydrogens geom
_atom_sites_solution_primary iterative
_audit_creation_date 2022-10-12
_audit_creation_method
;
Olex2 1.3
(compiled 2020.11.12 svn.r5f609507 for OlexSys, GUI svn.r6408)
;
_audit_update_record
;
2023-01-18 deposited with the CCDC.	2023-03-01 downloaded from the CCDC.
;
_cell_angle_alpha 73.1720(10)
_cell_angle_beta 75.0700(10)
_cell_angle_gamma 72.673(2)
_cell_formula_units_Z 2
_cell_length_a 8.05680(10)
_cell_length_b 9.7524(2)
_cell_length_c 12.7427(2)
_cell_measurement_reflns_used 23924
_cell_measurement_temperature 123(2)
_cell_measurement_theta_max 31.6260
_cell_measurement_theta_min 3.4320
_cell_volume 898.63(3)
_computing_cell_refinement 'CrysAlisPro 1.171.40.81a (Rigaku OD, 2020)'
_computing_data_collection 'CrysAlisPro 1.171.40.81a (Rigaku OD, 2020)'
_computing_data_reduction 'CrysAlisPro 1.171.40.81a (Rigaku OD, 2020)'
_computing_molecular_graphics 'Olex2 1.3 (Dolomanov et al., 2009)'
_computing_publication_material 'Olex2 1.3 (Dolomanov et al., 2009)'
_computing_structure_refinement 'SHELXL 2018/3 (Sheldrick, 2015)'
_computing_structure_solution 'olex2.solve 1.3 (Bourhis et al., 2015)'
_diffrn_ambient_temperature 123.15
_diffrn_detector_area_resol_mean 10.0000
_diffrn_measured_fraction_theta_full 0.998
_diffrn_measured_fraction_theta_max 0.879
_diffrn_measurement_device_type 'XtaLAB Synergy, Dualflex, HyPix'
_diffrn_measurement_method '\w scans'
_diffrn_radiation_type MoK\a
_diffrn_radiation_wavelength 0.71073
_diffrn_reflns_av_R_equivalents 0.0307
_diffrn_reflns_av_unetI/netI 0.0309
_diffrn_reflns_Laue_measured_fraction_full 0.998
_diffrn_reflns_Laue_measured_fraction_max 0.879
_diffrn_reflns_limit_h_max 11
_diffrn_reflns_limit_h_min -11
_diffrn_reflns_limit_k_max 14
_diffrn_reflns_limit_k_min -13
_diffrn_reflns_limit_l_max 18
_diffrn_reflns_limit_l_min -18
_diffrn_reflns_number 34610
_diffrn_reflns_point_group_measured_fraction_full 0.977
_diffrn_reflns_point_group_measured_fraction_max 0.807
_diffrn_reflns_theta_full 25.242
_diffrn_reflns_theta_max 31.961
_diffrn_reflns_theta_min 3.401
_exptl_absorpt_coefficient_mu 0.417
_exptl_absorpt_correction_T_max 1.00000
_exptl_absorpt_correction_T_min 0.93685
_exptl_absorpt_correction_type multi-scan
_exptl_absorpt_process_details
;
CrysAlisPro 1.171.40.81a (Rigaku Oxford Diffraction, 2020)
Empirical absorption correction using spherical harmonics,
implemented in SCALE3 ABSPACK scaling algorithm.
;
_exptl_crystal_colour yellow
_exptl_crystal_colour_primary yellow
_exptl_crystal_density_diffrn 1.394
_exptl_crystal_description prism
_exptl_crystal_F_000 392
_exptl_crystal_size_max 0.173
_exptl_crystal_size_mid 0.129
_exptl_crystal_size_min 0.097
_refine_diff_density_max 0.242
_refine_diff_density_min -0.220
_refine_diff_density_rms 0.042
_refine_ls_abs_structure_details
;
 Flack x determined using 4095 quotients [(I+)-(I-)]/[(I+)+(I-)]
 (Parsons, Flack and Wagner, Acta Cryst. B69 (2013) 249-259).
;
_refine_ls_abs_structure_Flack -0.005(16)
_refine_ls_extinction_method none
_refine_ls_goodness_of_fit_ref 1.063
_refine_ls_hydrogen_treatment constr
_refine_ls_matrix_type full
_refine_ls_number_parameters 437
_refine_ls_number_reflns 10032
_refine_ls_number_restraints 3
_refine_ls_restrained_S_all 1.062
_refine_ls_R_factor_all 0.0304
_refine_ls_R_factor_gt 0.0277
_refine_ls_shift/su_max 0.001
_refine_ls_shift/su_mean 0.000
_refine_ls_structure_factor_coef Fsqd
_refine_ls_weighting_details 'w=1/[\s^2^(Fo^2^)+(0.0312P)^2^+0.0813P] where P=(Fo^2^+2Fc^2^)/3'
_refine_ls_weighting_scheme calc
_refine_ls_wR_factor_gt 0.0630
_refine_ls_wR_factor_ref 0.0642
_reflns_Friedel_coverage 0.835
_reflns_Friedel_fraction_full 0.956
_reflns_Friedel_fraction_max 0.734
_reflns_number_gt 9459
_reflns_number_total 10032
_reflns_threshold_expression 'I > 2\s(I)'
_cod_data_source_file d3dt00206c2.cif
_cod_data_source_block mx42_20
_cod_database_code 7712491
_shelx_shelxl_version_number 2018/3
_shelx_space_group_comment
;
The symmetry employed for this shelxl refinement is uniquely defined
by the following loop, which should always be used as a source of
symmetry information in preference to the above space-group names.
They are only intended as comments.
;
_olex2_refinement_description
;
1. Fixed Uiso
 At 1.2 times of:
  All C(H) groups, All C(H,H) groups
 At 1.5 times of:
  All C(H,H,H) groups
2.a Ternary CH refined with riding coordinates:
 C15(H15), C16(H16), C35(H35), C36(H36)
2.b Secondary CH2 refined with riding coordinates:
 C14(H14A,H14B), C34(H34A,H34B)
2.c Aromatic/amide H refined with riding coordinates:
 C13(H13), C9(H9), C10(H10), C8(H8), C11(H11), C2(H2), C3(H3), C4(H4), C5(H5),
 C22(H22), C23(H23), C24(H24), C25(H25), C26(H26), C28(H28), C29(H29), C30(H30),
  C31(H31)
2.d Idealised Me refined as rotating group:
 C17(H17A,H17B,H17C), C18(H18A,H18B,H18C), C37(H37A,H37B,H37C), C38(H38A,H38B,
 H38C)
;
_olex2_submission_special_instructions 'No special instructions were received'

loop_
_space_group_symop_operation_xyz
'x, y, z'

loop_
_atom_site_label
_atom_site_type_symbol
_atom_site_fract_x
_atom_site_fract_y
_atom_site_fract_z
_atom_site_U_iso_or_equiv
_atom_site_adp_type
_atom_site_occupancy
_atom_site_site_symmetry_order
_atom_site_calc_flag
_atom_site_refinement_flags_posn
_atom_site_refinement_flags_adp
_atom_site_refinement_flags_occupancy
_atom_site_disorder_assembly
_atom_site_disorder_group
Cl1 Cl 0.79017(7) 1.27259(6) 0.01652(4) 0.02949(12) Uani 1 1 d . . . . .
Cl2 Cl 0.49624(6) 1.28853(5) -0.14659(4) 0.02881(11) Uani 1 1 d . . . . .
Cl3 Cl 0.19800(6) 0.72010(6) 0.47444(4) 0.02767(11) Uani 1 1 d . . . . .
Cl4 Cl -0.13318(7) 0.98770(5) 0.34985(4) 0.02907(11) Uani 1 1 d . . . . .
Al1 Al 0.70515(7) 1.14922(6) -0.06397(5) 0.01776(11) Uani 1 1 d . . . . .
Al2 Al -0.04402(7) 0.75878(6) 0.42072(5) 0.01786(11) Uani 1 1 d . . . . .
O1 O 0.64600(19) 0.75427(15) 0.12767(11) 0.0218(3) Uani 1 1 d . . . . .
O2 O -0.4094(2) 0.55837(16) 0.63317(12) 0.0240(3) Uani 1 1 d . . . . .
N1 N 0.8811(2) 1.04152(18) -0.15271(13) 0.0181(3) Uani 1 1 d . . . . .
N2 N 0.6394(2) 0.99044(18) 0.04608(13) 0.0177(3) Uani 1 1 d . . . . .
N3 N -0.0397(2) 0.64117(18) 0.33082(13) 0.0192(3) Uani 1 1 d . . . . .
N4 N -0.2145(2) 0.69292(18) 0.54044(13) 0.0178(3) Uani 1 1 d . . . . .
C12 C 0.9703(2) 1.1302(2) -0.24970(16) 0.0187(4) Uani 1 1 d . . . . .
C13 C 1.0805(3) 1.2071(2) -0.23623(17) 0.0232(4) Uani 1 1 d . . . . .
H13 H 1.103964 1.194887 -0.164320 0.028 Uiso 1 1 calc R U . . .
C9 C 1.1570(3) 1.3025(2) -0.32841(19) 0.0288(5) Uani 1 1 d . . . . .
H9 H 1.230015 1.356884 -0.318831 0.035 Uiso 1 1 calc R U . . .
C10 C 1.1259(3) 1.3173(2) -0.43361(19) 0.0294(5) Uani 1 1 d . . . . .
H10 H 1.178567 1.381450 -0.496263 0.035 Uiso 1 1 calc R U . . .
C8 C 1.0185(3) 1.2392(2) -0.44781(18) 0.0270(4) Uani 1 1 d . . . . .
H8 H 0.999493 1.248157 -0.520286 0.032 Uiso 1 1 calc R U . . .
C11 C 0.9384(3) 1.1474(2) -0.35575(17) 0.0232(4) Uani 1 1 d . . . . .
H11 H 0.861666 1.096275 -0.365291 0.028 Uiso 1 1 calc R U . . .
C1 C 0.9198(2) 0.8912(2) -0.14162(15) 0.0171(3) Uani 1 1 d . . . . .
C2 C 1.0542(3) 0.8206(2) -0.21837(16) 0.0202(4) Uani 1 1 d . . . . .
H2 H 1.117914 0.878726 -0.279452 0.024 Uiso 1 1 calc R U . . .
C3 C 1.0956(3) 0.6699(2) -0.20715(17) 0.0236(4) Uani 1 1 d . . . . .
H3 H 1.188171 0.626547 -0.259701 0.028 Uiso 1 1 calc R U . . .
C4 C 1.0036(3) 0.5798(2) -0.11977(18) 0.0254(4) Uani 1 1 d . . . . .
H4 H 1.031041 0.476435 -0.113674 0.031 Uiso 1 1 calc R U . . .
C5 C 0.8732(3) 0.6436(2) -0.04312(17) 0.0224(4) Uani 1 1 d . . . . .
H5 H 0.810782 0.583167 0.016868 0.027 Uiso 1 1 calc R U . . .
C6 C 0.8295(2) 0.7977(2) -0.05143(15) 0.0178(3) Uani 1 1 d . . . . .
C7 C 0.7019(2) 0.8529(2) 0.03884(15) 0.0175(3) Uani 1 1 d . . . . .
C14 C 0.5114(3) 0.8355(2) 0.20371(17) 0.0239(4) Uani 1 1 d . . . . .
H14A H 0.529834 0.793651 0.281647 0.029 Uiso 1 1 calc R U . . .
H14B H 0.391127 0.833302 0.199730 0.029 Uiso 1 1 calc R U . . .
C15 C 0.5376(3) 0.9934(2) 0.16182(16) 0.0196(4) Uani 1 1 d . . . . .
H15 H 0.616056 1.005270 0.206285 0.023 Uiso 1 1 calc R U . . .
C16 C 0.3702(3) 1.1195(2) 0.16547(17) 0.0222(4) Uani 1 1 d . . . . .
H16 H 0.407014 1.213781 0.127062 0.027 Uiso 1 1 calc R U . . .
C17 C 0.2336(3) 1.1104(3) 0.1065(2) 0.0299(5) Uani 1 1 d . . . . .
H17A H 0.290913 1.095117 0.031607 0.045 Uiso 1 1 calc R U . . .
H17B H 0.140930 1.202521 0.100553 0.045 Uiso 1 1 calc R U . . .
H17C H 0.180678 1.027633 0.149285 0.045 Uiso 1 1 calc R U . . .
C18 C 0.2913(3) 1.1255(3) 0.28757(18) 0.0285(4) Uani 1 1 d . . . . .
H18A H 0.187794 1.209247 0.290815 0.043 Uiso 1 1 calc R U . . .
H18B H 0.380194 1.137523 0.322024 0.043 Uiso 1 1 calc R U . . .
H18C H 0.255618 1.033675 0.327939 0.043 Uiso 1 1 calc R U . . .
C21 C 0.0959(3) 0.6457(2) 0.23134(16) 0.0204(4) Uani 1 1 d . . . . .
C22 C 0.0773(3) 0.7662(2) 0.14051(17) 0.0243(4) Uani 1 1 d . . . . .
H22 H -0.025605 0.845141 0.143591 0.029 Uiso 1 1 calc R U . . .
C23 C 0.2096(3) 0.7713(3) 0.04492(18) 0.0319(5) Uani 1 1 d . . . . .
H23 H 0.196639 0.853653 -0.016874 0.038 Uiso 1 1 calc R U . . .
C24 C 0.3589(3) 0.6570(3) 0.04013(19) 0.0343(5) Uani 1 1 d . . . . .
H24 H 0.447265 0.659374 -0.025742 0.041 Uiso 1 1 calc R U . . .
C25 C 0.3805(3) 0.5387(3) 0.1311(2) 0.0351(5) Uani 1 1 d . . . . .
H25 H 0.484753 0.461021 0.127975 0.042 Uiso 1 1 calc R U . . .
C26 C 0.2501(3) 0.5332(3) 0.22707(19) 0.0279(4) Uani 1 1 d . . . . .
H26 H 0.266252 0.452611 0.289761 0.034 Uiso 1 1 calc R U . . .
C27 C -0.1488(2) 0.5470(2) 0.35029(16) 0.0180(3) Uani 1 1 d . . . . .
C28 C -0.1369(3) 0.4653(2) 0.27209(17) 0.0219(4) Uani 1 1 d . . . . .
H28 H -0.053463 0.476578 0.204156 0.026 Uiso 1 1 calc R U . . .
C29 C -0.2432(3) 0.3699(2) 0.29211(18) 0.0249(4) Uani 1 1 d . . . . .
H29 H -0.231709 0.316906 0.237718 0.030 Uiso 1 1 calc R U . . .
C30 C -0.3679(3) 0.3493(2) 0.3907(2) 0.0268(4) Uani 1 1 d . . . . .
H30 H -0.439686 0.282253 0.403832 0.032 Uiso 1 1 calc R U . . .
C31 C -0.3848(3) 0.4273(2) 0.46809(18) 0.0226(4) Uani 1 1 d . . . . .
H31 H -0.470227 0.414884 0.534978 0.027 Uiso 1 1 calc R U . . .
C32 C -0.2770(2) 0.5263(2) 0.45010(16) 0.0181(4) Uani 1 1 d . . . . .
C33 C -0.2966(2) 0.5957(2) 0.53978(16) 0.0183(4) Uani 1 1 d . . . . .
C34 C -0.3862(3) 0.6241(3) 0.71605(18) 0.0266(4) Uani 1 1 d . . . . .
H34A H -0.316688 0.549298 0.769801 0.032 Uiso 1 1 calc R U . . .
H34B H -0.502050 0.669221 0.757541 0.032 Uiso 1 1 calc R U . . .
C35 C -0.2855(3) 0.7423(2) 0.64702(16) 0.0197(4) Uani 1 1 d . . . . .
H35 H -0.185304 0.735025 0.682674 0.024 Uiso 1 1 calc R U . . .
C36 C -0.3990(3) 0.9010(2) 0.62831(17) 0.0215(4) Uani 1 1 d . . . . .
H36 H -0.319191 0.966742 0.582714 0.026 Uiso 1 1 calc R U . . .
C37 C -0.5444(3) 0.9247(3) 0.56310(19) 0.0266(4) Uani 1 1 d . . . . .
H37A H -0.490269 0.912511 0.487101 0.040 Uiso 1 1 calc R U . . .
H37B H -0.620543 1.024545 0.560022 0.040 Uiso 1 1 calc R U . . .
H37C H -0.615525 0.852196 0.600444 0.040 Uiso 1 1 calc R U . . .
C38 C -0.4763(3) 0.9465(3) 0.73966(19) 0.0304(5) Uani 1 1 d . . . . .
H38A H -0.566566 0.892674 0.782681 0.046 Uiso 1 1 calc R U . . .
H38B H -0.530015 1.052834 0.725637 0.046 Uiso 1 1 calc R U . . .
H38C H -0.381670 0.923030 0.781974 0.046 Uiso 1 1 calc R U . . .

loop_
_atom_site_aniso_label
_atom_site_aniso_U_11
_atom_site_aniso_U_22
_atom_site_aniso_U_33
_atom_site_aniso_U_23
_atom_site_aniso_U_13
_atom_site_aniso_U_12
Cl1 0.0292(3) 0.0351(3) 0.0313(3) -0.0198(2) 0.0062(2) -0.0167(2)
Cl2 0.0284(3) 0.0225(2) 0.0285(2) 0.00159(18) -0.00561(19) -0.00285(19)
Cl3 0.0213(2) 0.0358(3) 0.0290(2) -0.0092(2) -0.00320(19) -0.0111(2)
Cl4 0.0317(3) 0.0166(2) 0.0324(3) -0.00277(19) 0.0027(2) -0.00655(18)
Al1 0.0198(3) 0.0161(3) 0.0166(3) -0.0041(2) 0.0011(2) -0.0068(2)
Al2 0.0174(3) 0.0165(3) 0.0196(3) -0.0059(2) 0.0011(2) -0.0062(2)
O1 0.0221(7) 0.0173(7) 0.0192(7) 0.0006(5) 0.0022(5) -0.0045(5)
O2 0.0278(7) 0.0267(7) 0.0199(7) -0.0063(6) 0.0032(5) -0.0158(6)
N1 0.0195(7) 0.0167(7) 0.0163(7) -0.0027(6) 0.0014(6) -0.0068(6)
N2 0.0175(7) 0.0184(8) 0.0158(7) -0.0030(6) -0.0001(6) -0.0055(6)
N3 0.0211(8) 0.0193(8) 0.0167(7) -0.0055(6) 0.0008(6) -0.0064(6)
N4 0.0178(7) 0.0176(8) 0.0179(7) -0.0061(6) -0.0005(6) -0.0046(6)
C12 0.0175(9) 0.0151(9) 0.0191(9) -0.0027(7) 0.0020(7) -0.0035(7)
C13 0.0242(10) 0.0216(10) 0.0223(10) -0.0066(8) 0.0024(7) -0.0078(8)
C9 0.0286(11) 0.0230(10) 0.0323(11) -0.0081(9) 0.0081(8) -0.0130(8)
C10 0.0293(11) 0.0196(10) 0.0255(10) 0.0017(8) 0.0082(8) -0.0038(8)
C8 0.0257(10) 0.0261(10) 0.0185(9) -0.0006(8) -0.0006(8) 0.0022(8)
C11 0.0213(9) 0.0246(10) 0.0208(9) -0.0047(8) -0.0023(7) -0.0031(7)
C1 0.0184(8) 0.0173(9) 0.0165(8) -0.0036(7) -0.0035(7) -0.0059(7)
C2 0.0187(9) 0.0227(9) 0.0190(9) -0.0059(7) 0.0003(7) -0.0070(7)
C3 0.0225(10) 0.0244(10) 0.0235(10) -0.0090(8) -0.0014(8) -0.0044(8)
C4 0.0281(10) 0.0189(9) 0.0291(11) -0.0080(8) -0.0029(8) -0.0051(8)
C5 0.0252(10) 0.0189(9) 0.0227(9) -0.0037(7) -0.0027(7) -0.0072(7)
C6 0.0168(8) 0.0190(9) 0.0176(8) -0.0035(7) -0.0016(7) -0.0063(7)
C7 0.0169(8) 0.0184(9) 0.0165(8) -0.0005(7) -0.0031(6) -0.0067(7)
C14 0.0232(10) 0.0221(10) 0.0182(9) -0.0011(7) 0.0039(7) -0.0038(8)
C15 0.0186(9) 0.0225(9) 0.0150(8) -0.0028(7) -0.0002(7) -0.0052(7)
C16 0.0213(9) 0.0196(9) 0.0212(9) -0.0029(7) 0.0016(7) -0.0047(7)
C17 0.0207(10) 0.0339(12) 0.0301(11) -0.0017(9) -0.0043(8) -0.0051(8)
C18 0.0280(10) 0.0282(11) 0.0235(10) -0.0078(8) 0.0053(8) -0.0052(8)
C21 0.0207(9) 0.0251(10) 0.0175(9) -0.0080(7) 0.0003(7) -0.0088(7)
C22 0.0217(9) 0.0315(11) 0.0215(10) -0.0049(8) -0.0043(8) -0.0100(8)
C23 0.0337(12) 0.0491(14) 0.0179(10) -0.0035(9) -0.0044(8) -0.0219(10)
C24 0.0299(12) 0.0566(16) 0.0230(11) -0.0193(10) 0.0061(8) -0.0195(11)
C25 0.0265(11) 0.0420(14) 0.0372(13) -0.0230(11) 0.0050(9) -0.0050(10)
C26 0.0274(11) 0.0258(10) 0.0266(11) -0.0081(8) -0.0004(8) -0.0027(8)
C27 0.0187(9) 0.0146(8) 0.0200(9) -0.0038(7) -0.0047(7) -0.0023(7)
C28 0.0251(10) 0.0192(9) 0.0206(9) -0.0051(7) -0.0055(7) -0.0027(7)
C29 0.0302(11) 0.0204(10) 0.0279(10) -0.0093(8) -0.0113(8) -0.0031(8)
C30 0.0251(10) 0.0226(10) 0.0375(12) -0.0097(9) -0.0076(9) -0.0087(8)
C31 0.0194(9) 0.0195(9) 0.0292(10) -0.0067(8) -0.0025(8) -0.0060(7)
C32 0.0185(9) 0.0145(8) 0.0211(9) -0.0042(7) -0.0038(7) -0.0032(7)
C33 0.0158(8) 0.0168(9) 0.0198(9) -0.0020(7) -0.0016(7) -0.0042(7)
C34 0.0339(11) 0.0290(11) 0.0188(9) -0.0070(8) 0.0018(8) -0.0148(9)
C35 0.0192(9) 0.0231(10) 0.0181(9) -0.0073(7) -0.0011(7) -0.0067(7)
C36 0.0192(9) 0.0229(10) 0.0238(10) -0.0104(8) -0.0019(7) -0.0042(7)
C37 0.0223(10) 0.0311(11) 0.0264(10) -0.0127(9) -0.0048(8) -0.0003(8)
C38 0.0270(11) 0.0374(13) 0.0309(11) -0.0201(10) -0.0030(9) -0.0042(9)

loop_
_atom_type_symbol
_atom_type_description
_atom_type_scat_dispersion_real
_atom_type_scat_dispersion_imag
_atom_type_scat_source
C C 0.0033 0.0016 'International Tables Vol C Tables 4.2.6.8 and 6.1.1.4'
H H 0.0000 0.0000 'International Tables Vol C Tables 4.2.6.8 and 6.1.1.4'
Al Al 0.0645 0.0514 'International Tables Vol C Tables 4.2.6.8 and 6.1.1.4'
Cl Cl 0.1484 0.1585 'International Tables Vol C Tables 4.2.6.8 and 6.1.1.4'
N N 0.0061 0.0033 'International Tables Vol C Tables 4.2.6.8 and 6.1.1.4'
O O 0.0106 0.0060 'International Tables Vol C Tables 4.2.6.8 and 6.1.1.4'

loop_
_geom_angle_atom_site_label_1
_geom_angle_atom_site_label_2
_geom_angle_atom_site_label_3
_geom_angle
_geom_angle_site_symmetry_1
_geom_angle_site_symmetry_3
_geom_angle_publ_flag
Cl2 Al1 Cl1 109.61(3) . . ?
N1 Al1 Cl1 115.62(6) . . ?
N1 Al1 Cl2 113.30(6) . . ?
N1 Al1 N2 97.56(7) . . ?
N2 Al1 Cl1 106.90(6) . . ?
N2 Al1 Cl2 113.26(6) . . ?
Cl3 Al2 Cl4 109.69(3) . . ?
N3 Al2 Cl3 114.73(6) . . ?
N3 Al2 Cl4 112.97(6) . . ?
N3 Al2 N4 97.90(7) . . ?
N4 Al2 Cl3 110.30(6) . . ?
N4 Al2 Cl4 110.73(6) . . ?
C7 O1 C14 107.61(15) . . ?
C33 O2 C34 107.39(15) . . ?
C12 N1 Al1 114.06(12) . . ?
C1 N1 Al1 126.50(13) . . ?
C1 N1 C12 119.03(15) . . ?
C7 N2 Al1 123.61(13) . . ?
C7 N2 C15 108.45(15) . . ?
C15 N2 Al1 127.08(13) . . ?
C21 N3 Al2 115.53(13) . . ?
C27 N3 Al2 126.74(13) . . ?
C27 N3 C21 117.71(15) . . ?
C33 N4 Al2 123.24(13) . . ?
C33 N4 C35 108.71(16) . . ?
C35 N4 Al2 128.00(13) . . ?
C13 C12 N1 119.49(17) . . ?
C13 C12 C11 119.51(18) . . ?
C11 C12 N1 120.87(18) . . ?
C12 C13 H13 119.9 . . ?
C12 C13 C9 120.2(2) . . ?
C9 C13 H13 119.9 . . ?
C13 C9 H9 120.1 . . ?
C10 C9 C13 119.8(2) . . ?
C10 C9 H9 120.1 . . ?
C9 C10 H10 119.9 . . ?
C8 C10 C9 120.3(2) . . ?
C8 C10 H10 119.9 . . ?
C10 C8 H8 120.0 . . ?
C10 C8 C11 120.0(2) . . ?
C11 C8 H8 120.0 . . ?
C12 C11 H11 119.9 . . ?
C8 C11 C12 120.3(2) . . ?
C8 C11 H11 119.9 . . ?
N1 C1 C2 121.56(16) . . ?
N1 C1 C6 122.14(17) . . ?
C2 C1 C6 116.29(17) . . ?
C1 C2 H2 119.0 . . ?
C3 C2 C1 122.00(18) . . ?
C3 C2 H2 119.0 . . ?
C2 C3 H3 119.4 . . ?
C2 C3 C4 121.18(19) . . ?
C4 C3 H3 119.4 . . ?
C3 C4 H4 120.6 . . ?
C5 C4 C3 118.72(19) . . ?
C5 C4 H4 120.6 . . ?
C4 C5 H5 119.3 . . ?
C4 C5 C6 121.43(19) . . ?
C6 C5 H5 119.3 . . ?
C1 C6 C7 122.09(17) . . ?
C5 C6 C1 120.36(17) . . ?
C5 C6 C7 117.36(17) . . ?
O1 C7 C6 117.59(17) . . ?
N2 C7 O1 115.11(17) . . ?
N2 C7 C6 127.22(17) . . ?
O1 C14 H14A 111.0 . . ?
O1 C14 H14B 111.0 . . ?
O1 C14 C15 103.84(15) . . ?
H14A C14 H14B 109.0 . . ?
C15 C14 H14A 111.0 . . ?
C15 C14 H14B 111.0 . . ?
N2 C15 C14 101.16(15) . . ?
N2 C15 H15 108.4 . . ?
N2 C15 C16 113.16(15) . . ?
C14 C15 H15 108.4 . . ?
C16 C15 C14 116.81(16) . . ?
C16 C15 H15 108.4 . . ?
C15 C16 H16 107.5 . . ?
C15 C16 C18 108.68(17) . . ?
C17 C16 C15 114.15(18) . . ?
C17 C16 H16 107.5 . . ?
C17 C16 C18 111.36(17) . . ?
C18 C16 H16 107.5 . . ?
C16 C17 H17A 109.5 . . ?
C16 C17 H17B 109.5 . . ?
C16 C17 H17C 109.5 . . ?
H17A C17 H17B 109.5 . . ?
H17A C17 H17C 109.5 . . ?
H17B C17 H17C 109.5 . . ?
C16 C18 H18A 109.5 . . ?
C16 C18 H18B 109.5 . . ?
C16 C18 H18C 109.5 . . ?
H18A C18 H18B 109.5 . . ?
H18A C18 H18C 109.5 . . ?
H18B C18 H18C 109.5 . . ?
C22 C21 N3 120.25(18) . . ?
C26 C21 N3 120.43(18) . . ?
C26 C21 C22 119.26(18) . . ?
C21 C22 H22 119.9 . . ?
C21 C22 C23 120.2(2) . . ?
C23 C22 H22 119.9 . . ?
C22 C23 H23 120.0 . . ?
C24 C23 C22 120.1(2) . . ?
C24 C23 H23 120.0 . . ?
C23 C24 H24 119.9 . . ?
C23 C24 C25 120.1(2) . . ?
C25 C24 H24 119.9 . . ?
C24 C25 H25 119.9 . . ?
C24 C25 C26 120.2(2) . . ?
C26 C25 H25 119.9 . . ?
C21 C26 C25 120.1(2) . . ?
C21 C26 H26 120.0 . . ?
C25 C26 H26 120.0 . . ?
N3 C27 C28 121.48(17) . . ?
N3 C27 C32 121.79(17) . . ?
C28 C27 C32 116.72(18) . . ?
C27 C28 H28 119.2 . . ?
C29 C28 C27 121.54(19) . . ?
C29 C28 H28 119.2 . . ?
C28 C29 H29 119.3 . . ?
C28 C29 C30 121.44(19) . . ?
C30 C29 H29 119.3 . . ?
C29 C30 H30 120.6 . . ?
C31 C30 C29 118.87(19) . . ?
C31 C30 H30 120.6 . . ?
C30 C31 H31 119.4 . . ?
C30 C31 C32 121.10(19) . . ?
C32 C31 H31 119.4 . . ?
C27 C32 C33 122.70(17) . . ?
C31 C32 C27 120.32(17) . . ?
C31 C32 C33 116.86(17) . . ?
O2 C33 C32 117.62(17) . . ?
N4 C33 O2 115.10(17) . . ?
N4 C33 C32 127.28(18) . . ?
O2 C34 H34A 110.9 . . ?
O2 C34 H34B 110.9 . . ?
O2 C34 C35 104.16(15) . . ?
H34A C34 H34B 108.9 . . ?
C35 C34 H34A 110.9 . . ?
C35 C34 H34B 110.9 . . ?
N4 C35 C34 101.10(15) . . ?
N4 C35 H35 109.6 . . ?
N4 C35 C36 111.63(16) . . ?
C34 C35 H35 109.6 . . ?
C36 C35 C34 115.03(17) . . ?
C36 C35 H35 109.6 . . ?
C35 C36 H36 107.4 . . ?
C35 C36 C37 112.66(17) . . ?
C37 C36 H36 107.4 . . ?
C38 C36 C35 110.45(17) . . ?
C38 C36 H36 107.4 . . ?
C38 C36 C37 111.32(17) . . ?
C36 C37 H37A 109.5 . . ?
C36 C37 H37B 109.5 . . ?
C36 C37 H37C 109.5 . . ?
H37A C37 H37B 109.5 . . ?
H37A C37 H37C 109.5 . . ?
H37B C37 H37C 109.5 . . ?
C36 C38 H38A 109.5 . . ?
C36 C38 H38B 109.5 . . ?
C36 C38 H38C 109.5 . . ?
H38A C38 H38B 109.5 . . ?
H38A C38 H38C 109.5 . . ?
H38B C38 H38C 109.5 . . ?

loop_
_geom_bond_atom_site_label_1
_geom_bond_atom_site_label_2
_geom_bond_distance
_geom_bond_site_symmetry_2
_geom_bond_publ_flag
Cl1 Al1 2.1298(7) . ?
Cl2 Al1 2.1237(7) . ?
Cl3 Al2 2.1244(7) . ?
Cl4 Al2 2.1278(7) . ?
Al1 N1 1.8347(17) . ?
Al1 N2 1.8691(17) . ?
Al2 N3 1.8292(17) . ?
Al2 N4 1.8719(17) . ?
O1 C7 1.332(2) . ?
O1 C14 1.461(2) . ?
O2 C33 1.328(2) . ?
O2 C34 1.459(3) . ?
N1 C12 1.444(2) . ?
N1 C1 1.377(2) . ?
N2 C7 1.306(3) . ?
N2 C15 1.495(2) . ?
N3 C21 1.444(2) . ?
N3 C27 1.383(3) . ?
N4 C33 1.311(3) . ?
N4 C35 1.489(2) . ?
C12 C13 1.388(3) . ?
C12 C11 1.394(3) . ?
C13 H13 0.9500 . ?
C13 C9 1.401(3) . ?
C9 H9 0.9500 . ?
C9 C10 1.385(4) . ?
C10 H10 0.9500 . ?
C10 C8 1.384(4) . ?
C8 H8 0.9500 . ?
C8 C11 1.393(3) . ?
C11 H11 0.9500 . ?
C1 C2 1.416(3) . ?
C1 C6 1.428(3) . ?
C2 H2 0.9500 . ?
C2 C3 1.379(3) . ?
C3 H3 0.9500 . ?
C3 C4 1.399(3) . ?
C4 H4 0.9500 . ?
C4 C5 1.371(3) . ?
C5 H5 0.9500 . ?
C5 C6 1.416(3) . ?
C6 C7 1.445(3) . ?
C14 H14A 0.9900 . ?
C14 H14B 0.9900 . ?
C14 C15 1.536(3) . ?
C15 H15 1.0000 . ?
C15 C16 1.532(3) . ?
C16 H16 1.0000 . ?
C16 C17 1.519(3) . ?
C16 C18 1.533(3) . ?
C17 H17A 0.9800 . ?
C17 H17B 0.9800 . ?
C17 H17C 0.9800 . ?
C18 H18A 0.9800 . ?
C18 H18B 0.9800 . ?
C18 H18C 0.9800 . ?
C21 C22 1.393(3) . ?
C21 C26 1.392(3) . ?
C22 H22 0.9500 . ?
C22 C23 1.396(3) . ?
C23 H23 0.9500 . ?
C23 C24 1.377(4) . ?
C24 H24 0.9500 . ?
C24 C25 1.383(4) . ?
C25 H25 0.9500 . ?
C25 C26 1.392(3) . ?
C26 H26 0.9500 . ?
C27 C28 1.415(3) . ?
C27 C32 1.423(3) . ?
C28 H28 0.9500 . ?
C28 C29 1.374(3) . ?
C29 H29 0.9500 . ?
C29 C30 1.397(3) . ?
C30 H30 0.9500 . ?
C30 C31 1.369(3) . ?
C31 H31 0.9500 . ?
C31 C32 1.417(3) . ?
C32 C33 1.442(3) . ?
C34 H34A 0.9900 . ?
C34 H34B 0.9900 . ?
C34 C35 1.537(3) . ?
C35 H35 1.0000 . ?
C35 C36 1.531(3) . ?
C36 H36 1.0000 . ?
C36 C37 1.531(3) . ?
C36 C38 1.530(3) . ?
C37 H37A 0.9800 . ?
C37 H37B 0.9800 . ?
C37 H37C 0.9800 . ?
C38 H38A 0.9800 . ?
C38 H38B 0.9800 . ?
C38 H38C 0.9800 . ?

loop_
_geom_torsion_atom_site_label_1
_geom_torsion_atom_site_label_2
_geom_torsion_atom_site_label_3
_geom_torsion_atom_site_label_4
_geom_torsion
_geom_torsion_site_symmetry_1
_geom_torsion_site_symmetry_2
_geom_torsion_site_symmetry_3
_geom_torsion_site_symmetry_4
_geom_torsion_publ_flag
Cl1 Al1 N1 C12 -65.76(14) . . . . ?
Cl1 Al1 N1 C1 121.69(15) . . . . ?
Cl1 Al1 N2 C7 -126.61(15) . . . . ?
Cl1 Al1 N2 C15 41.48(16) . . . . ?
Cl2 Al1 N1 C12 61.96(14) . . . . ?
Cl2 Al1 N1 C1 -110.59(15) . . . . ?
Cl2 Al1 N2 C7 112.57(15) . . . . ?
Cl2 Al1 N2 C15 -79.35(15) . . . . ?
Cl3 Al2 N3 C21 -56.01(15) . . . . ?
Cl3 Al2 N3 C27 122.06(15) . . . . ?
Cl3 Al2 N4 C33 -123.12(14) . . . . ?
Cl3 Al2 N4 C35 59.72(16) . . . . ?
Cl4 Al2 N3 C21 70.74(14) . . . . ?
Cl4 Al2 N3 C27 -111.20(15) . . . . ?
Cl4 Al2 N4 C33 115.27(15) . . . . ?
Cl4 Al2 N4 C35 -61.89(16) . . . . ?
Al1 N1 C12 C13 70.1(2) . . . . ?
Al1 N1 C12 C11 -105.66(18) . . . . ?
Al1 N1 C1 C2 177.13(14) . . . . ?
Al1 N1 C1 C6 -4.0(3) . . . . ?
Al1 N2 C7 O1 177.01(13) . . . . ?
Al1 N2 C7 C6 0.2(3) . . . . ?
Al1 N2 C15 C14 174.28(13) . . . . ?
Al1 N2 C15 C16 48.5(2) . . . . ?
Al2 N3 C21 C22 -75.8(2) . . . . ?
Al2 N3 C21 C26 101.3(2) . . . . ?
Al2 N3 C27 C28 177.64(14) . . . . ?
Al2 N3 C27 C32 -3.0(3) . . . . ?
Al2 N4 C33 O2 178.00(13) . . . . ?
Al2 N4 C33 C32 -1.8(3) . . . . ?
Al2 N4 C35 C34 -168.36(14) . . . . ?
Al2 N4 C35 C36 68.8(2) . . . . ?
O1 C14 C15 N2 18.85(19) . . . . ?
O1 C14 C15 C16 142.14(17) . . . . ?
O2 C34 C35 N4 -18.1(2) . . . . ?
O2 C34 C35 C36 102.32(19) . . . . ?
N1 Al1 N2 C7 -6.86(17) . . . . ?
N1 Al1 N2 C15 161.22(15) . . . . ?
N1 C12 C13 C9 -175.02(18) . . . . ?
N1 C12 C11 C8 176.75(17) . . . . ?
N1 C1 C2 C3 179.12(18) . . . . ?
N1 C1 C6 C5 179.95(18) . . . . ?
N1 C1 C6 C7 -5.2(3) . . . . ?
N2 Al1 N1 C12 -178.64(13) . . . . ?
N2 Al1 N1 C1 8.81(17) . . . . ?
N2 C15 C16 C17 63.0(2) . . . . ?
N2 C15 C16 C18 -172.03(17) . . . . ?
N3 Al2 N4 C33 -3.01(17) . . . . ?
N3 Al2 N4 C35 179.83(15) . . . . ?
N3 C21 C22 C23 179.20(18) . . . . ?
N3 C21 C26 C25 -179.7(2) . . . . ?
N3 C27 C28 C29 178.96(18) . . . . ?
N3 C27 C32 C31 -179.06(18) . . . . ?
N3 C27 C32 C33 -3.1(3) . . . . ?
N4 Al2 N3 C21 -172.72(14) . . . . ?
N4 Al2 N3 C27 5.35(17) . . . . ?
N4 C35 C36 C37 52.5(2) . . . . ?
N4 C35 C36 C38 177.72(16) . . . . ?
C12 N1 C1 C2 4.9(3) . . . . ?
C12 N1 C1 C6 -176.26(17) . . . . ?
C12 C13 C9 C10 -1.5(3) . . . . ?
C13 C12 C11 C8 1.0(3) . . . . ?
C13 C9 C10 C8 0.5(3) . . . . ?
C9 C10 C8 C11 1.3(3) . . . . ?
C10 C8 C11 C12 -2.0(3) . . . . ?
C11 C12 C13 C9 0.8(3) . . . . ?
C1 N1 C12 C13 -116.8(2) . . . . ?
C1 N1 C12 C11 67.5(2) . . . . ?
C1 C2 C3 C4 1.1(3) . . . . ?
C1 C6 C7 O1 -169.43(17) . . . . ?
C1 C6 C7 N2 7.3(3) . . . . ?
C2 C1 C6 C5 -1.2(3) . . . . ?
C2 C1 C6 C7 173.73(17) . . . . ?
C2 C3 C4 C5 -1.5(3) . . . . ?
C3 C4 C5 C6 0.6(3) . . . . ?
C4 C5 C6 C1 0.8(3) . . . . ?
C4 C5 C6 C7 -174.34(19) . . . . ?
C5 C6 C7 O1 5.6(3) . . . . ?
C5 C6 C7 N2 -177.68(19) . . . . ?
C6 C1 C2 C3 0.2(3) . . . . ?
C7 O1 C14 C15 -16.1(2) . . . . ?
C7 N2 C15 C14 -16.2(2) . . . . ?
C7 N2 C15 C16 -141.93(17) . . . . ?
C14 O1 C7 N2 6.3(2) . . . . ?
C14 O1 C7 C6 -176.59(16) . . . . ?
C14 C15 C16 C17 -53.9(2) . . . . ?
C14 C15 C16 C18 71.1(2) . . . . ?
C15 N2 C7 O1 7.0(2) . . . . ?
C15 N2 C7 C6 -169.77(18) . . . . ?
C21 N3 C27 C28 -4.3(3) . . . . ?
C21 N3 C27 C32 175.06(17) . . . . ?
C21 C22 C23 C24 0.1(3) . . . . ?
C22 C21 C26 C25 -2.7(3) . . . . ?
C22 C23 C24 C25 -1.7(3) . . . . ?
C23 C24 C25 C26 1.2(4) . . . . ?
C24 C25 C26 C21 1.0(4) . . . . ?
C26 C21 C22 C23 2.1(3) . . . . ?
C27 N3 C21 C22 106.0(2) . . . . ?
C27 N3 C21 C26 -77.0(2) . . . . ?
C27 C28 C29 C30 0.0(3) . . . . ?
C27 C32 C33 O2 -174.03(17) . . . . ?
C27 C32 C33 N4 5.8(3) . . . . ?
C28 C27 C32 C31 0.4(3) . . . . ?
C28 C27 C32 C33 176.29(17) . . . . ?
C28 C29 C30 C31 0.7(3) . . . . ?
C29 C30 C31 C32 -0.8(3) . . . . ?
C30 C31 C32 C27 0.2(3) . . . . ?
C30 C31 C32 C33 -175.91(18) . . . . ?
C31 C32 C33 O2 2.0(3) . . . . ?
C31 C32 C33 N4 -178.19(18) . . . . ?
C32 C27 C28 C29 -0.5(3) . . . . ?
C33 O2 C34 C35 16.8(2) . . . . ?
C33 N4 C35 C34 14.1(2) . . . . ?
C33 N4 C35 C36 -108.65(18) . . . . ?
C34 O2 C33 N4 -8.4(2) . . . . ?
C34 O2 C33 C32 171.41(17) . . . . ?
C34 C35 C36 C37 -61.9(2) . . . . ?
C34 C35 C36 C38 63.3(2) . . . . ?
C35 N4 C33 O2 -4.4(2) . . . . ?
C35 N4 C33 C32 175.86(18) . . . . ?
